data_7240962
loop_
_publ_author_name
'Xu, Tingting'
'Fan, Lihui'
'Zhou, Ping'
'Jiang, Zhenzhen'
'Chen, Haonan'
'Lu, Huangyan'
'He, Yabing'

_publ_section_title
;
 Construction and selective gas adsorption properties of two heteroSBU
 MOFs based on unsymmetrical tetracarboxylate linkers
;
_journal_name_full CrystEngComm
_journal_paper_doi 10.1039/D0CE01014F
_journal_year 2020
_chemical_formula_moiety '[Cu10(L)4(OH)2Cl(H2O)10]Cl?11DMA?H2O'
_chemical_formula_sum 'C108 H147 Cl2 Cu10 N11 O56'
_chemical_formula_weight 3201.66
_space_group_crystal_system orthorhombic
_space_group_IT_number 65
_space_group_name_Hall '-C 2 2'
_space_group_name_H-M_alt 'C m m m'
_atom_sites_solution_hydrogens geom
_audit_creation_method SHELXL-2014/7
_audit_update_record
;
2020-07-13 deposited with the CCDC.	2020-07-28 downloaded from the CCDC.
;
_cell_angle_alpha 90
_cell_angle_beta 90
_cell_angle_gamma 90
_cell_formula_units_Z 8
_cell_length_a 26.5456(16)
_cell_length_b 44.633(3)
_cell_length_c 26.5717(16)
_cell_measurement_reflns_used 82562
_cell_measurement_temperature 150(2)
_cell_measurement_theta_max 25
_cell_measurement_theta_min 2
_cell_volume 31482(3)
_computing_cell_refinement 'Bruker SMART'
_computing_data_collection 'Bruker SMART'
_computing_data_reduction 'Bruker SAINT'
_computing_molecular_graphics 'Bruker SHELXTL'
_computing_publication_material 'Bruker SHELXTL'
_computing_structure_refinement 'SHELXL-2014/7 (Sheldrick, 2014)'
_computing_structure_solution 'SHELXL-2014/7 (Sheldrick, 2014)'
_diffrn_ambient_temperature 150(2)
_diffrn_measured_fraction_theta_full 0.986
_diffrn_measured_fraction_theta_max 0.986
_diffrn_measurement_device_type 'Bruker D8 VENTURE PHOTON II'
_diffrn_measurement_method 'omega scans'
_diffrn_radiation_type MoK\a
_diffrn_radiation_wavelength 0.71073
_diffrn_reflns_av_R_equivalents 0.1045
_diffrn_reflns_av_unetI/netI 0.0754
_diffrn_reflns_Laue_measured_fraction_full 0.986
_diffrn_reflns_Laue_measured_fraction_max 0.986
_diffrn_reflns_limit_h_max 31
_diffrn_reflns_limit_h_min -31
_diffrn_reflns_limit_k_max 53
_diffrn_reflns_limit_k_min -53
_diffrn_reflns_limit_l_max 25
_diffrn_reflns_limit_l_min -31
_diffrn_reflns_number 82562
_diffrn_reflns_point_group_measured_fraction_full 0.986
_diffrn_reflns_point_group_measured_fraction_max 0.986
_diffrn_reflns_theta_full 25.032
_diffrn_reflns_theta_max 25.032
_diffrn_reflns_theta_min 2.194
_exptl_absorpt_coefficient_mu 1.436
_exptl_absorpt_correction_T_max 0.866
_exptl_absorpt_correction_T_min 0.866
_exptl_absorpt_correction_type empirical
_exptl_crystal_colour blue
_exptl_crystal_density_diffrn 1.351
_exptl_crystal_description block
_exptl_crystal_F_000 13152
_exptl_crystal_size_max 0.100
_exptl_crystal_size_mid 0.100
_exptl_crystal_size_min 0.100
_refine_diff_density_max 1.368
_refine_diff_density_min -1.116
_refine_diff_density_rms 0.102
_refine_ls_extinction_method none
_refine_ls_goodness_of_fit_ref 1.096
_refine_ls_hydrogen_treatment constr
_refine_ls_matrix_type full
_refine_ls_number_parameters 558
_refine_ls_number_reflns 14419
_refine_ls_number_restraints 408
_refine_ls_restrained_S_all 1.099
_refine_ls_R_factor_all 0.1389
_refine_ls_R_factor_gt 0.0660
_refine_ls_shift/su_max 0.016
_refine_ls_shift/su_mean 0.001
_refine_ls_structure_factor_coef Fsqd
_refine_ls_weighting_details 'w=1/[\s^2^(Fo^2^)+(0.0600P)^2^+95.0000P] where P=(Fo^2^+2Fc^2^)/3'
_refine_ls_weighting_scheme calc
_refine_ls_wR_factor_gt 0.1571
_refine_ls_wR_factor_ref 0.1891
_reflns_Friedel_coverage 0.000
_reflns_number_gt 6560
_reflns_number_total 14419
_reflns_threshold_expression 'I > 2\s(I)'
_cod_data_source_file d0ce01014f2.cif
_cod_data_source_block ZJNU-10
_cod_database_code 7240962
_shelx_shelxl_version_number 2014/7
_shelx_space_group_comment
;
The symmetry employed for this shelxl refinement is uniquely defined
by the following loop, which should always be used as a source of
symmetry information in preference to the above space-group names.
They are only intended as comments.
;
_shelx_estimated_absorpt_t_min 0.870
_shelx_estimated_absorpt_t_max 0.870

loop_
_space_group_symop_operation_xyz
'x, y, z'
'-x, -y, z'
'-x, y, -z'
'x, -y, -z'
'x+1/2, y+1/2, z'
'-x+1/2, -y+1/2, z'
'-x+1/2, y+1/2, -z'
'x+1/2, -y+1/2, -z'
'-x, -y, -z'
'x, y, -z'
'x, -y, z'
'-x, y, z'
'-x+1/2, -y+1/2, -z'
'x+1/2, y+1/2, -z'
'x+1/2, -y+1/2, z'
'-x+1/2, y+1/2, z'

loop_
_atom_site_label
_atom_site_type_symbol
_atom_site_fract_x
_atom_site_fract_y
_atom_site_fract_z
_atom_site_U_iso_or_equiv
_atom_site_adp_type
_atom_site_occupancy
_atom_site_site_symmetry_order
_atom_site_calc_flag
_atom_site_refinement_flags_posn
_atom_site_refinement_flags_adp
_atom_site_refinement_flags_occupancy
_atom_site_disorder_assembly
_atom_site_disorder_group
Cu1 Cu 0.5000 0.22442(4) 0.28227(7) 0.0397(5) Uani 1 2 d S TU P . .
Cl1 Cl 0.5000 0.0000 0.2751(3) 0.187(5) Uani 1 4 d S T P . .
O1 O 0.5000 0.1886(2) 0.3382(4) 0.072(4) Uani 1 2 d S T P . .
Cu2 Cu 0.5000 0.26931(3) 0.21672(7) 0.0400(5) Uani 1 2 d S TU P . .
Cl2 Cl 0.7612 0.5000 0.4758 0.081 Uani 0.25 1 d S U P A -1
O2 O 0.5000 0.30412(19) 0.1630(4) 0.062(3) Uani 1 2 d S T P . .
Cu3 Cu 0.21654(7) 0.22814(4) 0.0000 0.0408(5) Uani 1 2 d S TU P . .
O3 O 0.1657(5) 0.1883(3) 0.0000 0.092(4) Uani 1 2 d S T P . .
O4 O 0.5000 0.0707(2) 0.2953(5) 0.100(4) Uani 1 2 d S TU P . .
Cu4 Cu 0.27423(10) 0.0000 0.28130(10) 0.0802(6) Uani 1 2 d S TU P . .
Cu5 Cu 0.5000 0.05047(4) 0.23059(9) 0.0742(6) Uani 1 2 d S TU P . .
O5 O 0.4437(7) 0.0000 0.0761(6) 0.149(7) Uani 1 2 d S T P . .
O6 O 0.5000 -0.02888(19) 0.1653(4) 0.075(3) Uani 1 2 d S TU P . .
Cu6 Cu 0.44361(8) 0.0000 0.16601(9) 0.0801(7) Uani 1 2 d S TU P . .
Cu7 Cu 0.78192(7) 0.27251(4) 0.5000 0.0488(5) Uani 1 2 d S TU P . .
Cu9 Cu 0.65860(9) 0.5000 0.44336(8) 0.0765(7) Uani 1 2 d S TU P . .
O9 O 0.6621(4) 0.4712(2) 0.5000 0.076(2) Uani 1 2 d S TU P A .
Cu10 Cu 0.70441(9) 0.5000 0.20847(10) 0.0688(5) Uani 1 2 d S TU P . .
O11 O 0.6491(6) 0.5000 0.1464(5) 0.120(4) Uani 1 2 d S T P . .
O12 O 0.8337(5) 0.3120(3) 0.5000 0.092(5) Uani 1 2 d S T P . .
O13 O 0.5716(4) 0.5000 0.4484(5) 0.099(4) Uani 1 2 d S T P . .
O14 O 0.3192(5) 0.0000 0.3512(5) 0.141(6) Uani 1 2 d S TU P . .
Cu8 Cu 0.72443(8) 0.45014(4) 0.5000 0.0741(6) Uani 1 2 d S TU P . .
O8 O 0.7907(4) 0.4286(3) 0.5000 0.101(4) Uani 1 2 d S T P A .
C1_1 C 0.3974(5) 0.0566(2) 0.1953(5) 0.080(3) Uani 1 1 d . U . . .
C2_1 C 0.3554(4) 0.0778(2) 0.1812(5) 0.082(3) Uani 1 1 d . U . . .
C3_1 C 0.3684(4) 0.1078(2) 0.1708(5) 0.078(3) Uani 1 1 d . U . . .
H3_1 H 0.4029 0.1135 0.1713 0.094 Uiso 1 1 calc R U . . .
C4_1 C 0.3323(4) 0.12913(18) 0.1599(5) 0.075(2) Uani 1 1 d . U . . .
C5_1 C 0.2831(5) 0.1212(2) 0.1562(5) 0.093(3) Uani 1 1 d . U . . .
H5_1 H 0.2585 0.1355 0.1464 0.112 Uiso 1 1 calc R U . . .
C6_1 C 0.2687(5) 0.0913(2) 0.1673(5) 0.095(3) Uani 1 1 d . U . . .
H6_1 H 0.2343 0.0856 0.1655 0.114 Uiso 1 1 calc R U . . .
C7_1 C 0.3055(5) 0.07016(19) 0.1807(5) 0.089(3) Uani 1 1 d . U . . .
C8_1 C 0.2864(5) 0.0407(2) 0.2019(6) 0.091(3) Uani 1 1 d . U . . .
C9_1 C 0.3452(4) 0.16061(15) 0.1495(4) 0.062(2) Uani 1 1 d . U . . .
C10_1 C 0.3183(4) 0.1771(2) 0.1147(4) 0.057(2) Uani 1 1 d . U . . .
H10_1 H 0.2920 0.1676 0.0963 0.069 Uiso 1 1 calc R U . . .
C11_1 C 0.3285(4) 0.2068(2) 0.1059(4) 0.051(2) Uani 1 1 d . U . . .
C12_1 C 0.3690(4) 0.22041(15) 0.1316(4) 0.054(2) Uani 1 1 d . U . . .
H12_1 H 0.3784 0.2404 0.1238 0.065 Uiso 1 1 calc R U . . .
C13_1 C 0.3945(4) 0.2050(2) 0.1670(4) 0.052(2) Uani 1 1 d . U . . .
C14_1 C 0.3843(4) 0.1748(2) 0.1759(4) 0.059(3) Uani 1 1 d . U . . .
H14_1 H 0.4037 0.1639 0.1996 0.071 Uiso 1 1 calc R U . . .
C15_1 C 0.4345(4) 0.2206(2) 0.1968(4) 0.050(2) Uani 1 1 d . U . . .
C16_1 C 0.2980(4) 0.2228(2) 0.0677(4) 0.051(2) Uani 1 1 d . U . . .
O1_1 O 0.4303(3) 0.06384(14) 0.2224(3) 0.078(2) Uani 1 1 d . U . . .
O2_1 O 0.3925(3) 0.03175(14) 0.1715(3) 0.094(2) Uani 1 1 d . U . . .
O3_1 O 0.3061(4) 0.03083(16) 0.2429(4) 0.094(2) Uani 1 1 d . U . . .
O4_1 O 0.2466(3) 0.03068(18) 0.1797(4) 0.092(3) Uani 1 1 d . U . . .
O5_1 O 0.4499(3) 0.20742(14) 0.2369(3) 0.0564(18) Uani 1 1 d . U . . .
O6_1 O 0.4487(3) 0.24482(14) 0.1818(3) 0.0535(18) Uani 1 1 d . U . . .
O7_1 O 0.2601(3) 0.21150(15) 0.0517(3) 0.0547(18) Uani 1 1 d . U . . .
O8_1 O 0.3161(3) 0.24897(16) 0.0524(3) 0.058(2) Uani 1 1 d . U . . .
C1_2 C 0.6925(5) 0.4587(2) 0.2869(4) 0.076(3) Uani 1 1 d . U . . .
C2_2 C 0.6732(5) 0.4287(2) 0.3055(4) 0.086(3) Uani 1 1 d . U . . .
C3_2 C 0.6604(5) 0.4079(2) 0.2679(5) 0.095(3) Uani 1 1 d . U . . .
H3_2 H 0.6575 0.4136 0.2336 0.114 Uiso 1 1 calc R U . . .
C4_2 C 0.6522(5) 0.3781(2) 0.2833(5) 0.090(3) Uani 1 1 d . U . . .
H4_2 H 0.6449 0.3633 0.2587 0.108 Uiso 1 1 calc R U . . .
C5_2 C 0.6545(5) 0.36956(17) 0.3350(4) 0.078(2) Uani 1 1 d . U . . .
C6_2 C 0.6656(5) 0.39048(19) 0.3708(4) 0.083(3) Uani 1 1 d . U . . .
H6_2 H 0.6663 0.3851 0.4054 0.100 Uiso 1 1 calc R U . . .
C7_2 C 0.6761(5) 0.4202(2) 0.3560(4) 0.080(3) Uani 1 1 d . U . . .
C8_2 C 0.6835(5) 0.4436(2) 0.3970(5) 0.082(3) Uani 1 1 d . U . . .
C9_2 C 0.6469(3) 0.33688(7) 0.3486(3) 0.064(2) Uani 1 1 d G U . . .
C10_2 C 0.6106(3) 0.32077(13) 0.3223(3) 0.060(2) Uani 1 1 d G U . . .
H10_2 H 0.5908 0.3304 0.2973 0.072 Uiso 1 1 calc R U . . .
C11_2 C 0.6033(3) 0.29054(13) 0.3326(3) 0.054(2) Uani 1 1 d G U . . .
C12_2 C 0.6323(3) 0.27643(7) 0.3691(3) 0.055(2) Uani 1 1 d G U . . .
H12_2 H 0.6273 0.2558 0.3762 0.066 Uiso 1 1 calc R U . . .
C13_2 C 0.6686(3) 0.29254(15) 0.3954(3) 0.056(2) Uani 1 1 d G U . . .
C14_2 C 0.6759(3) 0.32277(14) 0.3851(3) 0.060(3) Uani 1 1 d G U . . .
H14_2 H 0.7007 0.3338 0.4031 0.072 Uiso 1 1 calc R U . . .
C15_2 C 0.5643(4) 0.2736(2) 0.3025(5) 0.050(2) Uani 1 1 d . U . . .
C16_2 C 0.7006(5) 0.2773(2) 0.4328(4) 0.054(2) Uani 1 1 d . U . . .
O1_2 O 0.6712(4) 0.46855(17) 0.2502(3) 0.090(2) Uani 1 1 d . U . . .
O2_2 O 0.7307(3) 0.46876(16) 0.3077(3) 0.080(2) Uani 1 1 d . U . . .
O3_2 O 0.6604(3) 0.46822(14) 0.3939(3) 0.083(2) Uani 1 1 d . U . . .
O4_2 O 0.7139(3) 0.43557(15) 0.4315(3) 0.083(2) Uani 1 1 d . U . . .
O5_2 O 0.5496(3) 0.28612(15) 0.2615(3) 0.064(2) Uani 1 1 d . U . . .
O6_2 O 0.5515(3) 0.24924(15) 0.3174(3) 0.0565(18) Uani 1 1 d . U . . .
O7_2 O 0.6855(3) 0.24977(16) 0.4474(3) 0.061(2) Uani 1 1 d . U . . .
O8_2 O 0.7382(3) 0.29047(16) 0.4485(3) 0.0618(19) Uani 1 1 d . U . . .

loop_
_atom_site_aniso_label
_atom_site_aniso_U_11
_atom_site_aniso_U_22
_atom_site_aniso_U_33
_atom_site_aniso_U_23
_atom_site_aniso_U_13
_atom_site_aniso_U_12
Cu1 0.0448(12) 0.0241(8) 0.0503(13) 0.0094(8) 0.000 0.000
Cl1 0.414(16) 0.028(3) 0.120(6) 0.000 0.000 0.000
O1 0.078(8) 0.055(7) 0.082(9) 0.028(6) 0.000 0.000
Cu2 0.0478(12) 0.0209(8) 0.0515(13) 0.0085(8) 0.000 0.000
Cl2 0.067 0.032 0.145 -0.001 0.022 -0.017
O2 0.086(8) 0.016(4) 0.083(8) 0.021(4) 0.000 0.000
Cu3 0.0369(12) 0.0338(9) 0.0519(13) 0.000 0.000 -0.0051(8)
O3 0.079(9) 0.093(10) 0.103(11) 0.000 0.000 -0.037(7)
O4 0.108(9) 0.068(7) 0.124(10) -0.004(7) 0.000 0.000
Cu4 0.1080(19) 0.0186(6) 0.1141(19) 0.000 -0.0292(12) 0.000
Cu5 0.0710(14) 0.0460(10) 0.1055(17) -0.0009(11) 0.000 0.000
O5 0.219(19) 0.109(9) 0.119(13) 0.000 0.029(12) 0.000
O6 0.081(6) 0.034(4) 0.109(7) 0.002(5) 0.000 0.000
Cu6 0.0828(15) 0.0332(9) 0.1244(19) 0.000 -0.0147(14) 0.000
Cu7 0.0461(13) 0.0472(11) 0.0530(14) 0.000 0.000 -0.0165(9)
Cu9 0.1050(17) 0.0403(10) 0.0842(15) 0.000 -0.0120(13) 0.000
O9 0.099(5) 0.050(4) 0.078(5) 0.000 0.000 -0.002(4)
Cu10 0.0803(16) 0.0214(6) 0.1046(19) 0.000 -0.0197(10) 0.000
O11 0.209(15) 0.062(5) 0.090(10) 0.000 -0.085(8) 0.000
O12 0.099(10) 0.076(9) 0.102(10) 0.000 0.000 -0.050(7)
O13 0.070(8) 0.083(7) 0.144(12) 0.000 -0.012(8) 0.000
O14 0.194(13) 0.083(7) 0.148(11) 0.000 -0.088(10) 0.000
Cu8 0.0948(16) 0.0580(11) 0.0694(14) 0.000 0.000 0.0073(11)
O8 0.078(8) 0.170(12) 0.055(7) 0.000 0.000 0.030(8)
C1_1 0.082(5) 0.033(4) 0.124(6) 0.002(4) -0.023(5) 0.012(4)
C2_1 0.074(5) 0.032(4) 0.140(6) 0.001(5) -0.027(5) -0.001(4)
C3_1 0.056(5) 0.041(4) 0.137(7) 0.010(5) -0.024(5) -0.007(4)
C4_1 0.063(5) 0.038(4) 0.125(6) 0.016(5) -0.021(5) -0.003(4)
C5_1 0.081(6) 0.041(5) 0.157(7) 0.022(5) -0.029(6) -0.006(5)
C6_1 0.082(6) 0.042(5) 0.161(7) 0.024(5) -0.028(6) -0.008(5)
C7_1 0.075(5) 0.031(4) 0.161(7) 0.006(5) -0.023(6) -0.005(4)
C8_1 0.088(6) 0.028(4) 0.157(7) 0.015(5) -0.017(6) -0.004(4)
C9_1 0.062(5) 0.032(3) 0.093(6) 0.010(4) -0.020(4) -0.001(4)
C10_1 0.054(5) 0.040(4) 0.077(6) 0.004(5) -0.022(5) -0.003(4)
C11_1 0.054(5) 0.035(4) 0.065(5) 0.010(4) -0.010(4) -0.008(4)
C12_1 0.060(6) 0.037(3) 0.066(6) 0.007(4) -0.011(4) -0.004(4)
C13_1 0.058(5) 0.035(4) 0.063(5) 0.001(4) -0.012(4) -0.003(4)
C14_1 0.065(6) 0.034(4) 0.079(6) 0.001(4) -0.015(5) -0.003(4)
C15_1 0.053(5) 0.033(4) 0.065(5) 0.009(4) -0.014(4) 0.003(4)
C16_1 0.055(5) 0.049(4) 0.050(5) 0.007(4) -0.002(4) -0.009(4)
O1_1 0.067(4) 0.044(3) 0.124(5) -0.003(4) -0.023(4) 0.018(3)
O2_1 0.099(5) 0.033(3) 0.150(5) -0.002(4) -0.020(5) 0.008(4)
O3_1 0.103(5) 0.020(3) 0.159(6) 0.000(4) -0.034(5) -0.013(4)
O4_1 0.085(5) 0.044(4) 0.146(7) 0.021(4) -0.025(5) -0.011(4)
O5_1 0.070(4) 0.029(3) 0.070(4) 0.017(3) -0.017(4) 0.001(3)
O6_1 0.067(4) 0.025(3) 0.069(4) 0.009(3) -0.017(4) -0.008(3)
O7_1 0.044(4) 0.043(3) 0.077(4) 0.013(3) -0.016(4) -0.011(3)
O8_1 0.065(5) 0.048(4) 0.063(5) 0.014(4) -0.023(4) -0.006(4)
C1_2 0.132(6) 0.032(4) 0.065(5) 0.000(4) -0.025(5) -0.027(4)
C2_2 0.153(6) 0.038(4) 0.066(5) 0.008(4) -0.031(5) -0.019(5)
C3_2 0.168(7) 0.046(5) 0.070(6) 0.000(5) -0.028(6) -0.020(5)
C4_2 0.162(7) 0.036(4) 0.073(6) -0.010(5) -0.031(6) -0.017(5)
C5_2 0.139(6) 0.028(3) 0.068(5) -0.009(4) -0.025(5) -0.020(4)
C6_2 0.151(7) 0.031(4) 0.068(6) 0.002(4) -0.029(6) -0.016(5)
C7_2 0.140(6) 0.028(4) 0.072(5) -0.003(4) -0.032(5) -0.012(4)
C8_2 0.126(6) 0.043(4) 0.078(5) -0.007(4) -0.035(5) -0.002(5)
C9_2 0.101(6) 0.031(3) 0.061(5) -0.008(4) -0.015(4) -0.013(4)
C10_2 0.079(6) 0.032(4) 0.069(6) 0.009(4) -0.005(5) -0.008(4)
C11_2 0.066(5) 0.031(4) 0.064(5) 0.005(4) -0.010(4) -0.008(4)
C12_2 0.068(6) 0.035(4) 0.062(6) -0.001(4) -0.002(4) 0.001(4)
C13_2 0.071(5) 0.043(4) 0.055(5) -0.005(4) -0.008(5) -0.008(4)
C14_2 0.084(6) 0.043(5) 0.052(5) -0.017(4) -0.015(5) -0.009(5)
C15_2 0.055(5) 0.026(4) 0.069(5) 0.001(4) -0.022(4) -0.006(4)
C16_2 0.065(5) 0.050(4) 0.047(5) -0.001(4) 0.007(4) -0.017(4)
O1_2 0.129(6) 0.043(4) 0.098(5) 0.011(4) -0.018(5) -0.018(4)
O2_2 0.129(7) 0.037(4) 0.074(5) 0.002(4) -0.031(5) -0.012(4)
O3_2 0.126(5) 0.035(3) 0.088(4) -0.007(3) -0.035(4) 0.006(4)
O4_2 0.125(5) 0.048(4) 0.077(5) -0.013(4) -0.013(4) 0.003(4)
O5_2 0.083(5) 0.038(3) 0.071(4) 0.008(3) -0.029(4) -0.015(3)
O6_2 0.068(4) 0.041(4) 0.060(4) 0.010(3) -0.022(4) -0.008(3)
O7_2 0.077(5) 0.049(4) 0.058(5) 0.007(4) -0.004(4) -0.017(4)
O8_2 0.063(4) 0.064(4) 0.058(4) 0.003(3) -0.007(4) -0.017(4)

loop_
_atom_type_symbol
_atom_type_description
_atom_type_scat_dispersion_real
_atom_type_scat_dispersion_imag
_atom_type_scat_source
C C 0.0033 0.0016 'International Tables Vol C Tables 4.2.6.8 and 6.1.1.4'
H H 0.0000 0.0000 'International Tables Vol C Tables 4.2.6.8 and 6.1.1.4'
O O 0.0106 0.0060 'International Tables Vol C Tables 4.2.6.8 and 6.1.1.4'
Cu Cu 0.3201 1.2651 'International Tables Vol C Tables 4.2.6.8 and 6.1.1.4'
Cl Cl 0.1484 0.1585 'International Tables Vol C Tables 4.2.6.8 and 6.1.1.4'
N N 0.0061 0.0033 'International Tables Vol C Tables 4.2.6.8 and 6.1.1.4'

loop_
_geom_angle_atom_site_label_1
_geom_angle_atom_site_label_2
_geom_angle_atom_site_label_3
_geom_angle
_geom_angle_site_symmetry_1
_geom_angle_site_symmetry_3
_geom_angle_publ_flag
O5_1 Cu1 O5_1 86.1(5) . 12_655 ?
O5_1 Cu1 O6_2 92.2(3) . 12_655 ?
O5_1 Cu1 O6_2 167.1(3) 12_655 12_655 ?
O5_1 Cu1 O6_2 167.1(3) . . ?
O5_1 Cu1 O6_2 92.2(3) 12_655 . ?
O6_2 Cu1 O6_2 86.7(5) 12_655 . ?
O5_1 Cu1 O1 97.8(3) . . ?
O5_1 Cu1 O1 97.8(3) 12_655 . ?
O6_2 Cu1 O1 95.1(3) 12_655 . ?
O6_2 Cu1 O1 95.1(3) . . ?
O5_1 Cu1 Cu2 83.6(2) . . ?
O5_1 Cu1 Cu2 83.6(2) 12_655 . ?
O6_2 Cu1 Cu2 83.6(2) 12_655 . ?
O6_2 Cu1 Cu2 83.6(2) . . ?
O1 Cu1 Cu2 178.1(3) . . ?
Cu5 Cl1 Cu5 124.5(3) 2_655 . ?
O5_2 Cu2 O5_2 86.3(5) . 12_655 ?
O5_2 Cu2 O6_1 91.9(3) . 12_655 ?
O5_2 Cu2 O6_1 167.3(3) 12_655 12_655 ?
O5_2 Cu2 O6_1 167.3(3) . . ?
O5_2 Cu2 O6_1 91.9(3) 12_655 . ?
O6_1 Cu2 O6_1 87.0(4) 12_655 . ?
O5_2 Cu2 O2 97.5(3) . . ?
O5_2 Cu2 O2 97.5(3) 12_655 . ?
O6_1 Cu2 O2 95.1(3) 12_655 . ?
O6_1 Cu2 O2 95.1(3) . . ?
O5_2 Cu2 Cu1 83.6(2) . . ?
O5_2 Cu2 Cu1 83.6(2) 12_655 . ?
O6_1 Cu2 Cu1 83.7(2) 12_655 . ?
O6_1 Cu2 Cu1 83.7(2) . . ?
O2 Cu2 Cu1 178.4(3) . . ?
O8_1 Cu3 O8_1 92.2(5) 6 13 ?
O8_1 Cu3 O7_1 87.7(3) 6 . ?
O8_1 Cu3 O7_1 168.1(3) 13 . ?
O8_1 Cu3 O7_1 168.1(3) 6 10 ?
O8_1 Cu3 O7_1 87.7(3) 13 10 ?
O7_1 Cu3 O7_1 89.9(5) . 10 ?
O8_1 Cu3 O3 98.6(3) 6 . ?
O8_1 Cu3 O3 98.6(3) 13 . ?
O7_1 Cu3 O3 93.2(3) . . ?
O7_1 Cu3 O3 93.2(3) 10 . ?
O8_1 Cu3 Cu3 84.9(2) 6 13 ?
O8_1 Cu3 Cu3 84.9(2) 13 13 ?
O7_1 Cu3 Cu3 83.2(2) . 13 ?
O7_1 Cu3 Cu3 83.2(2) 10 13 ?
O3 Cu3 Cu3 174.8(4) . 13 ?
O3_1 Cu4 O3_1 92.2(6) 11 . ?
O3_1 Cu4 O2_2 86.5(3) 11 5_445 ?
O3_1 Cu4 O2_2 166.7(3) . 5_445 ?
O3_1 Cu4 O2_2 166.7(3) 11 15_455 ?
O3_1 Cu4 O2_2 86.5(3) . 15_455 ?
O2_2 Cu4 O2_2 91.8(5) 5_445 15_455 ?
O3_1 Cu4 O14 102.1(4) 11 . ?
O3_1 Cu4 O14 102.1(4) . . ?
O2_2 Cu4 O14 91.1(4) 5_445 . ?
O2_2 Cu4 O14 91.1(4) 15_455 . ?
O3_1 Cu4 Cu10 85.4(3) 11 5_445 ?
O3_1 Cu4 Cu10 85.4(3) . 5_445 ?
O2_2 Cu4 Cu10 81.3(2) 5_445 5_445 ?
O2_2 Cu4 Cu10 81.3(2) 15_455 5_445 ?
O14 Cu4 Cu10 169.0(5) . 5_445 ?
O4 Cu5 O1_1 87.5(3) . . ?
O4 Cu5 O1_1 87.5(3) . 12_655 ?
O1_1 Cu5 O1_1 142.1(4) . 12_655 ?
O4 Cu5 O6 178.7(4) . 2_655 ?
O1_1 Cu5 O6 92.9(3) . 2_655 ?
O1_1 Cu5 O6 92.9(3) 12_655 2_655 ?
O4 Cu5 Cl1 90.0(4) . . ?
O1_1 Cu5 Cl1 108.8(2) . . ?
O1_1 Cu5 Cl1 108.8(2) 12_655 . ?
O6 Cu5 Cl1 88.7(3) 2_655 . ?
Cu6 O6 Cu6 98.5(4) 2_655 . ?
Cu6 O6 Cu5 107.9(4) 2_655 2_655 ?
Cu6 O6 Cu5 107.9(4) . 2_655 ?
O2_1 Cu6 O2_1 92.2(4) . 11 ?
O2_1 Cu6 O6 173.4(3) . . ?
O2_1 Cu6 O6 93.0(3) 11 . ?
O2_1 Cu6 O6 93.0(3) . 2_655 ?
O2_1 Cu6 O6 173.4(3) 11 2_655 ?
O6 Cu6 O6 81.5(4) . 2_655 ?
O2_1 Cu6 O5 94.3(4) . . ?
O2_1 Cu6 O5 94.3(4) 11 . ?
O6 Cu6 O5 89.4(5) . . ?
O6 Cu6 O5 89.4(5) 2_655 . ?
O2_1 Cu6 Cu6 133.6(2) . 2_655 ?
O2_1 Cu6 Cu6 133.6(2) 11 2_655 ?
O6 Cu6 Cu6 40.73(19) . 2_655 ?
O6 Cu6 Cu6 40.73(19) 2_655 2_655 ?
O5 Cu6 Cu6 89.9(4) . 2_655 ?
O7_2 Cu7 O7_2 93.4(5) 6_655 13_656 ?
O7_2 Cu7 O8_2 88.2(3) 6_655 . ?
O7_2 Cu7 O8_2 169.6(3) 13_656 . ?
O7_2 Cu7 O8_2 169.6(3) 6_655 10_556 ?
O7_2 Cu7 O8_2 88.2(3) 13_656 10_556 ?
O8_2 Cu7 O8_2 88.3(5) . 10_556 ?
O7_2 Cu7 O12 97.6(3) 6_655 . ?
O7_2 Cu7 O12 97.6(3) 13_656 . ?
O8_2 Cu7 O12 92.4(3) . . ?
O8_2 Cu7 O12 92.4(3) 10_556 . ?
O7_2 Cu7 Cu7 83.9(2) 6_655 13_656 ?
O7_2 Cu7 Cu7 83.9(2) 13_656 13_656 ?
O8_2 Cu7 Cu7 86.0(2) . 13_656 ?
O8_2 Cu7 Cu7 86.0(2) 10_556 13_656 ?
O12 Cu7 Cu7 177.8(4) . 13_656 ?
O3_2 Cu9 O3_2 94.4(4) 11_565 . ?
O3_2 Cu9 O9 172.1(3) 11_565 . ?
O3_2 Cu9 O9 92.2(3) . . ?
O3_2 Cu9 O9 92.2(3) 11_565 11_565 ?
O3_2 Cu9 O9 172.1(3) . 11_565 ?
O9 Cu9 O9 80.9(4) . 11_565 ?
O3_2 Cu9 O13 93.7(3) 11_565 . ?
O3_2 Cu9 O13 93.7(3) . . ?
O9 Cu9 O13 90.2(4) . . ?
O9 Cu9 O13 90.2(4) 11_565 . ?
O3_2 Cu9 Cu9 132.8(2) 11_565 10_556 ?
O3_2 Cu9 Cu9 132.8(2) . 10_556 ?
O9 Cu9 Cu9 40.6(2) . 10_556 ?
O9 Cu9 Cu9 40.6(2) 11_565 10_556 ?
O13 Cu9 Cu9 86.7(3) . 10_556 ?
Cu8 O9 Cu9 111.2(4) . 10_556 ?
Cu8 O9 Cu9 111.2(4) . . ?
Cu9 O9 Cu9 98.8(4) 10_556 . ?
O4_1 Cu10 O4_1 90.6(6) 5 15 ?
O4_1 Cu10 O1_2 167.8(3) 5 . ?
O4_1 Cu10 O1_2 88.7(3) 15 . ?
O4_1 Cu10 O1_2 88.7(3) 5 11_565 ?
O4_1 Cu10 O1_2 167.8(3) 15 11_565 ?
O1_2 Cu10 O1_2 89.5(5) . 11_565 ?
O4_1 Cu10 O11 95.2(4) 5 . ?
O4_1 Cu10 O11 95.2(4) 15 . ?
O1_2 Cu10 O11 97.0(4) . . ?
O1_2 Cu10 O11 97.0(4) 11_565 . ?
O4_1 Cu10 Cu4 83.4(3) 5 5 ?
O4_1 Cu10 Cu4 83.4(3) 15 5 ?
O1_2 Cu10 Cu4 84.5(3) . 5 ?
O1_2 Cu10 Cu4 84.5(3) 11_565 5 ?
O11 Cu10 Cu4 177.9(5) . 5 ?
O9 Cu8 O4_2 92.3(3) . 10_556 ?
O9 Cu8 O4_2 92.3(3) . . ?
O4_2 Cu8 O4_2 137.5(4) 10_556 . ?
O9 Cu8 O8 179.1(5) . . ?
O4_2 Cu8 O8 88.0(3) 10_556 . ?
O4_2 Cu8 O8 88.0(3) . . ?
O9 Cu8 Cl2 84.3(3) . . ?
O4_2 Cu8 Cl2 126.1(2) 10_556 . ?
O4_2 Cu8 Cl2 96.4(2) . . ?
O8 Cu8 Cl2 94.8(4) . . ?
O1_1 C1_1 O2_1 127.7(11) . . ?
O1_1 C1_1 C2_1 121.9(10) . . ?
O2_1 C1_1 C2_1 110.3(11) . . ?
C7_1 C2_1 C3_1 118.1(10) . . ?
C7_1 C2_1 C1_1 124.2(9) . . ?
C3_1 C2_1 C1_1 117.6(10) . . ?
C4_1 C3_1 C2_1 121.7(10) . . ?
C4_1 C3_1 H3_1 119.2 . . ?
C2_1 C3_1 H3_1 119.2 . . ?
C5_1 C4_1 C3_1 120.2(9) . . ?
C5_1 C4_1 C9_1 117.4(10) . . ?
C3_1 C4_1 C9_1 122.3(10) . . ?
C4_1 C5_1 C6_1 119.3(11) . . ?
C4_1 C5_1 H5_1 120.3 . . ?
C6_1 C5_1 H5_1 120.3 . . ?
C7_1 C6_1 C5_1 119.9(11) . . ?
C7_1 C6_1 H6_1 120.1 . . ?
C5_1 C6_1 H6_1 120.1 . . ?
C2_1 C7_1 C6_1 120.6(9) . . ?
C2_1 C7_1 C8_1 122.3(11) . . ?
C6_1 C7_1 C8_1 116.5(11) . . ?
O3_1 C8_1 O4_1 126.9(10) . . ?
O3_1 C8_1 C7_1 118.5(12) . . ?
O4_1 C8_1 C7_1 113.7(13) . . ?
C10_1 C9_1 C14_1 118.5(7) . . ?
C10_1 C9_1 C4_1 120.8(11) . . ?
C14_1 C9_1 C4_1 120.7(10) . . ?
C11_1 C10_1 C9_1 121.6(9) . . ?
C11_1 C10_1 H10_1 119.2 . . ?
C9_1 C10_1 H10_1 119.2 . . ?
C10_1 C11_1 C12_1 118.9(9) . . ?
C10_1 C11_1 C16_1 118.3(9) . . ?
C12_1 C11_1 C16_1 122.7(9) . . ?
C13_1 C12_1 C11_1 120.0(6) . . ?
C13_1 C12_1 H12_1 120.0 . . ?
C11_1 C12_1 H12_1 120.0 . . ?
C12_1 C13_1 C14_1 120.9(9) . . ?
C12_1 C13_1 C15_1 119.2(9) . . ?
C14_1 C13_1 C15_1 119.9(9) . . ?
C13_1 C14_1 C9_1 119.8(9) . . ?
C13_1 C14_1 H14_1 120.1 . . ?
C9_1 C14_1 H14_1 120.1 . . ?
O6_1 C15_1 O5_1 125.6(11) . . ?
O6_1 C15_1 C13_1 117.5(10) . . ?
O5_1 C15_1 C13_1 116.9(9) . . ?
O7_1 C16_1 O8_1 124.3(11) . . ?
O7_1 C16_1 C11_1 119.7(9) . . ?
O8_1 C16_1 C11_1 115.9(10) . . ?
C1_1 O1_1 Cu5 133.4(8) . . ?
C1_1 O2_1 Cu6 126.2(8) . . ?
C8_1 O3_1 Cu4 121.4(8) . . ?
C8_1 O4_1 Cu10 122.7(9) . 5_445 ?
C15_1 O5_1 Cu1 123.5(6) . . ?
C15_1 O6_1 Cu2 123.6(7) . . ?
C16_1 O7_1 Cu3 125.9(7) . . ?
C16_1 O8_1 Cu3 121.6(7) . 13 ?
O1_2 C1_2 O2_2 127.4(11) . . ?
O1_2 C1_2 C2_2 115.4(11) . . ?
O2_2 C1_2 C2_2 116.9(10) . . ?
C7_2 C2_2 C3_2 121.2(9) . . ?
C7_2 C2_2 C1_2 122.3(9) . . ?
C3_2 C2_2 C1_2 115.6(10) . . ?
C4_2 C3_2 C2_2 116.9(11) . . ?
C4_2 C3_2 H3_2 121.5 . . ?
C2_2 C3_2 H3_2 121.5 . . ?
C3_2 C4_2 C5_2 121.8(10) . . ?
C3_2 C4_2 H4_2 119.1 . . ?
C5_2 C4_2 H4_2 119.1 . . ?
C6_2 C5_2 C4_2 119.8(8) . . ?
C6_2 C5_2 C9_2 121.4(10) . . ?
C4_2 C5_2 C9_2 118.8(8) . . ?
C5_2 C6_2 C7_2 119.4(10) . . ?
C5_2 C6_2 H6_2 120.3 . . ?
C7_2 C6_2 H6_2 120.3 . . ?
C2_2 C7_2 C6_2 120.8(9) . . ?
C2_2 C7_2 C8_2 120.7(9) . . ?
C6_2 C7_2 C8_2 117.9(10) . . ?
O3_2 C8_2 O4_2 126.9(10) . . ?
O3_2 C8_2 C7_2 119.1(10) . . ?
O4_2 C8_2 C7_2 113.9(10) . . ?
C10_2 C9_2 C14_2 120.0 . . ?
C10_2 C9_2 C5_2 118.1(7) . . ?
C14_2 C9_2 C5_2 121.9(7) . . ?
C9_2 C10_2 C11_2 120.0 . . ?
C9_2 C10_2 H10_2 120.0 . . ?
C11_2 C10_2 H10_2 120.0 . . ?
C10_2 C11_2 C12_2 120.0 . . ?
C10_2 C11_2 C15_2 118.4(6) . . ?
C12_2 C11_2 C15_2 121.6(6) . . ?
C13_2 C12_2 C11_2 120.0 . . ?
C13_2 C12_2 H12_2 120.0 . . ?
C11_2 C12_2 H12_2 120.0 . . ?
C14_2 C13_2 C12_2 120.0 . . ?
C14_2 C13_2 C16_2 119.9(7) . . ?
C12_2 C13_2 C16_2 120.0(7) . . ?
C13_2 C14_2 C9_2 120.0 . . ?
C13_2 C14_2 H14_2 120.0 . . ?
C9_2 C14_2 H14_2 120.0 . . ?
O6_2 C15_2 O5_2 125.7(10) . . ?
O6_2 C15_2 C11_2 118.0(10) . . ?
O5_2 C15_2 C11_2 116.2(8) . . ?
O8_2 C16_2 O7_2 125.3(11) . . ?
O8_2 C16_2 C13_2 118.5(9) . . ?
O7_2 C16_2 C13_2 116.2(10) . . ?
C1_2 O1_2 Cu10 119.9(9) . . ?
C1_2 O2_2 Cu4 126.0(7) . 5 ?
C8_2 O3_2 Cu9 127.4(7) . . ?
C8_2 O4_2 Cu8 131.9(8) . . ?
C15_2 O5_2 Cu2 124.2(6) . . ?
C15_2 O6_2 Cu1 122.7(7) . . ?
C16_2 O7_2 Cu7 123.2(7) . 13_656 ?
C16_2 O8_2 Cu7 121.4(8) . . ?

loop_
_geom_bond_atom_site_label_1
_geom_bond_atom_site_label_2
_geom_bond_distance
_geom_bond_site_symmetry_2
_geom_bond_publ_flag
Cu1 O5_1 1.948(7) . ?
Cu1 O5_1 1.948(7) 12_655 ?
Cu1 O6_2 1.992(7) 12_655 ?
Cu1 O6_2 1.992(7) . ?
Cu1 O1 2.184(10) . ?
Cu1 Cu2 2.655(3) . ?
Cl1 Cu5 2.545(4) 2_655 ?
Cl1 Cu5 2.545(4) . ?
Cu2 O5_2 1.928(7) . ?
Cu2 O5_2 1.928(7) 12_655 ?
Cu2 O6_1 1.976(7) 12_655 ?
Cu2 O6_1 1.977(7) . ?
Cu2 O2 2.111(9) . ?
Cl2 Cu8 2.5142(19) . ?
Cu3 O8_1 1.932(7) 6 ?
Cu3 O8_1 1.932(7) 13 ?
Cu3 O7_1 1.943(7) . ?
Cu3 O7_1 1.943(7) 10 ?
Cu3 O3 2.232(11) . ?
Cu3 Cu3 2.639(3) 13 ?
O4 Cu5 1.942(13) . ?
Cu4 O3_1 1.909(9) 11 ?
Cu4 O3_1 1.909(9) . ?
Cu4 O2_2 1.942(8) 5_445 ?
Cu4 O2_2 1.942(8) 15_455 ?
Cu4 O14 2.209(12) . ?
Cu4 Cu10 2.680(2) 5_445 ?
Cu5 O1_1 1.957(7) . ?
Cu5 O1_1 1.957(7) 12_655 ?
Cu5 O6 1.985(11) 2_655 ?
O5 Cu6 2.390(16) . ?
O6 Cu6 1.975(6) 2_655 ?
O6 Cu6 1.975(6) . ?
O6 Cu5 1.985(11) 2_655 ?
Cu6 O2_1 1.967(7) . ?
Cu6 O2_1 1.967(7) 11 ?
Cu6 O6 1.976(6) 2_655 ?
Cu6 Cu6 2.994(4) 2_655 ?
Cu7 O7_2 1.921(8) 6_655 ?
Cu7 O7_2 1.921(8) 13_656 ?
Cu7 O8_2 1.966(8) . ?
Cu7 O8_2 1.966(8) 10_556 ?
Cu7 O12 2.233(11) . ?
Cu7 Cu7 2.629(3) 13_656 ?
Cu9 O3_2 1.934(7) 11_565 ?
Cu9 O3_2 1.934(7) . ?
Cu9 O9 1.982(6) . ?
Cu9 O9 1.982(6) 11_565 ?
Cu9 O13 2.314(11) . ?
Cu9 Cu9 3.010(4) 10_556 ?
O9 Cu8 1.902(11) . ?
O9 Cu9 1.982(6) 10_556 ?
Cu10 O4_1 1.927(9) 5 ?
Cu10 O4_1 1.927(9) 15 ?
Cu10 O1_2 1.994(8) . ?
Cu10 O1_2 1.994(8) 11_565 ?
Cu10 O11 2.208(9) . ?
Cu10 Cu4 2.680(2) 5 ?
Cu8 O4_2 1.954(8) 10_556 ?
Cu8 O4_2 1.954(8) . ?
Cu8 O8 2.005(11) . ?
C1_1 O1_1 1.177(12) . ?
C1_1 O2_1 1.285(12) . ?
C1_1 C2_1 1.507(14) . ?
C2_1 C7_1 1.369(14) . ?
C2_1 C3_1 1.410(13) . ?
C3_1 C4_1 1.382(13) . ?
C3_1 H3_1 0.9500 . ?
C4_1 C5_1 1.357(15) . ?
C4_1 C9_1 1.472(10) . ?
C5_1 C6_1 1.419(13) . ?
C5_1 H5_1 0.9500 . ?
C6_1 C7_1 1.403(15) . ?
C6_1 H6_1 0.9500 . ?
C7_1 C8_1 1.517(13) . ?
C8_1 O3_1 1.285(16) . ?
C8_1 O4_1 1.292(15) . ?
C9_1 C10_1 1.382(13) . ?
C9_1 C14_1 1.403(13) . ?
C10_1 C11_1 1.376(12) . ?
C10_1 H10_1 0.9500 . ?
C11_1 C12_1 1.411(13) . ?
C11_1 C16_1 1.481(15) . ?
C12_1 C13_1 1.349(13) . ?
C12_1 H12_1 0.9500 . ?
C13_1 C14_1 1.393(12) . ?
C13_1 C15_1 1.497(14) . ?
C14_1 H14_1 0.9500 . ?
C15_1 O6_1 1.213(11) . ?
C15_1 O5_1 1.283(12) . ?
C16_1 O7_1 1.205(12) . ?
C16_1 O8_1 1.325(11) . ?
O4_1 Cu10 1.927(8) 5_445 ?
O8_1 Cu3 1.933(7) 13 ?
C1_2 O1_2 1.209(13) . ?
C1_2 O2_2 1.240(12) . ?
C1_2 C2_2 1.515(13) . ?
C2_2 C7_2 1.395(14) . ?
C2_2 C3_2 1.406(14) . ?
C3_2 C4_2 1.408(13) . ?
C3_2 H3_2 0.9500 . ?
C4_2 C5_2 1.426(15) . ?
C4_2 H4_2 0.9500 . ?
C5_2 C6_2 1.366(13) . ?
C5_2 C9_2 1.516(8) . ?
C6_2 C7_2 1.413(13) . ?
C6_2 H6_2 0.9500 . ?
C7_2 C8_2 1.522(14) . ?
C8_2 O3_2 1.262(12) . ?
C8_2 O4_2 1.271(12) . ?
C9_2 C10_2 1.3900 . ?
C9_2 C14_2 1.3900 . ?
C10_2 C11_2 1.3900 . ?
C10_2 H10_2 0.9500 . ?
C11_2 C12_2 1.3900 . ?
C11_2 C15_2 1.510(12) . ?
C12_2 C13_2 1.3900 . ?
C12_2 H12_2 0.9500 . ?
C13_2 C14_2 1.3900 . ?
C13_2 C16_2 1.473(14) . ?
C14_2 H14_2 0.9500 . ?
C15_2 O6_2 1.208(11) . ?
C15_2 O5_2 1.283(12) . ?
C16_2 O8_2 1.229(12) . ?
C16_2 O7_2 1.351(11) . ?
O2_2 Cu4 1.941(8) 5 ?
O7_2 Cu7 1.921(8) 13_656 ?

loop_
_geom_torsion_atom_site_label_1
_geom_torsion_atom_site_label_2
_geom_torsion_atom_site_label_3
_geom_torsion_atom_site_label_4
_geom_torsion
_geom_torsion_site_symmetry_1
_geom_torsion_site_symmetry_2
_geom_torsion_site_symmetry_3
_geom_torsion_site_symmetry_4
_geom_torsion_publ_flag
O1_1 C1_1 C2_1 C7_1 -135.0(14) . . . . ?
O2_1 C1_1 C2_1 C7_1 48.7(18) . . . . ?
O1_1 C1_1 C2_1 C3_1 41.3(19) . . . . ?
O2_1 C1_1 C2_1 C3_1 -135.0(12) . . . . ?
C7_1 C2_1 C3_1 C4_1 0(2) . . . . ?
C1_1 C2_1 C3_1 C4_1 -177.0(12) . . . . ?
C2_1 C3_1 C4_1 C5_1 -4(2) . . . . ?
C2_1 C3_1 C4_1 C9_1 179.2(12) . . . . ?
C3_1 C4_1 C5_1 C6_1 4(2) . . . . ?
C9_1 C4_1 C5_1 C6_1 -178.3(12) . . . . ?
C4_1 C5_1 C6_1 C7_1 -1(2) . . . . ?
C3_1 C2_1 C7_1 C6_1 4(2) . . . . ?
C1_1 C2_1 C7_1 C6_1 179.9(13) . . . . ?
C3_1 C2_1 C7_1 C8_1 -166.7(12) . . . . ?
C1_1 C2_1 C7_1 C8_1 10(2) . . . . ?
C5_1 C6_1 C7_1 C2_1 -3(2) . . . . ?
C5_1 C6_1 C7_1 C8_1 168.1(13) . . . . ?
C2_1 C7_1 C8_1 O3_1 39.8(19) . . . . ?
C6_1 C7_1 C8_1 O3_1 -130.9(14) . . . . ?
C2_1 C7_1 C8_1 O4_1 -149.9(13) . . . . ?
C6_1 C7_1 C8_1 O4_1 39.4(17) . . . . ?
C5_1 C4_1 C9_1 C10_1 -32.5(17) . . . . ?
C3_1 C4_1 C9_1 C10_1 144.7(13) . . . . ?
C5_1 C4_1 C9_1 C14_1 145.7(12) . . . . ?
C3_1 C4_1 C9_1 C14_1 -37.1(17) . . . . ?
C14_1 C9_1 C10_1 C11_1 -0.9(14) . . . . ?
C4_1 C9_1 C10_1 C11_1 177.3(10) . . . . ?
C9_1 C10_1 C11_1 C12_1 3.1(16) . . . . ?
C9_1 C10_1 C11_1 C16_1 179.6(10) . . . . ?
C10_1 C11_1 C12_1 C13_1 -5.5(13) . . . . ?
C16_1 C11_1 C12_1 C13_1 178.2(11) . . . . ?
C11_1 C12_1 C13_1 C14_1 5.7(13) . . . . ?
C11_1 C12_1 C13_1 C15_1 -174.9(10) . . . . ?
C12_1 C13_1 C14_1 C9_1 -3.4(16) . . . . ?
C15_1 C13_1 C14_1 C9_1 177.1(10) . . . . ?
C10_1 C9_1 C14_1 C13_1 1.0(14) . . . . ?
C4_1 C9_1 C14_1 C13_1 -177.2(10) . . . . ?
C12_1 C13_1 C15_1 O6_1 -13.0(16) . . . . ?
C14_1 C13_1 C15_1 O6_1 166.4(10) . . . . ?
C12_1 C13_1 C15_1 O5_1 165.2(10) . . . . ?
C14_1 C13_1 C15_1 O5_1 -15.4(15) . . . . ?
C10_1 C11_1 C16_1 O7_1 12.9(16) . . . . ?
C12_1 C11_1 C16_1 O7_1 -170.7(10) . . . . ?
C10_1 C11_1 C16_1 O8_1 -165.3(10) . . . . ?
C12_1 C11_1 C16_1 O8_1 11.1(16) . . . . ?
O2_1 C1_1 O1_1 Cu5 22(2) . . . . ?
C2_1 C1_1 O1_1 Cu5 -154.0(9) . . . . ?
O1_1 C1_1 O2_1 Cu6 -9(2) . . . . ?
C2_1 C1_1 O2_1 Cu6 167.2(8) . . . . ?
O4_1 C8_1 O3_1 Cu4 -4.8(18) . . . . ?
C7_1 C8_1 O3_1 Cu4 164.1(8) . . . . ?
O3_1 C8_1 O4_1 Cu10 5.7(18) . . . 5_445 ?
C7_1 C8_1 O4_1 Cu10 -163.7(8) . . . 5_445 ?
O6_1 C15_1 O5_1 Cu1 0.2(17) . . . . ?
C13_1 C15_1 O5_1 Cu1 -177.8(7) . . . . ?
O5_1 C15_1 O6_1 Cu2 0.5(17) . . . . ?
C13_1 C15_1 O6_1 Cu2 178.5(7) . . . . ?
O8_1 C16_1 O7_1 Cu3 0.3(17) . . . . ?
C11_1 C16_1 O7_1 Cu3 -177.7(7) . . . . ?
O7_1 C16_1 O8_1 Cu3 -1.6(16) . . . 13 ?
C11_1 C16_1 O8_1 Cu3 176.5(7) . . . 13 ?
O1_2 C1_2 C2_2 C7_2 -151.3(13) . . . . ?
O2_2 C1_2 C2_2 C7_2 35(2) . . . . ?
O1_2 C1_2 C2_2 C3_2 39.5(18) . . . . ?
O2_2 C1_2 C2_2 C3_2 -134.0(13) . . . . ?
C7_2 C2_2 C3_2 C4_2 -2(2) . . . . ?
C1_2 C2_2 C3_2 C4_2 167.6(12) . . . . ?
C2_2 C3_2 C4_2 C5_2 3(2) . . . . ?
C3_2 C4_2 C5_2 C6_2 -1(2) . . . . ?
C3_2 C4_2 C5_2 C9_2 -178.0(12) . . . . ?
C4_2 C5_2 C6_2 C7_2 -2(2) . . . . ?
C9_2 C5_2 C6_2 C7_2 175.3(11) . . . . ?
C3_2 C2_2 C7_2 C6_2 -1(2) . . . . ?
C1_2 C2_2 C7_2 C6_2 -169.4(12) . . . . ?
C3_2 C2_2 C7_2 C8_2 -172.3(13) . . . . ?
C1_2 C2_2 C7_2 C8_2 19(2) . . . . ?
C5_2 C6_2 C7_2 C2_2 3(2) . . . . ?
C5_2 C6_2 C7_2 C8_2 174.4(12) . . . . ?
C2_2 C7_2 C8_2 O3_2 40.0(19) . . . . ?
C6_2 C7_2 C8_2 O3_2 -131.7(13) . . . . ?
C2_2 C7_2 C8_2 O4_2 -139.3(12) . . . . ?
C6_2 C7_2 C8_2 O4_2 49.0(17) . . . . ?
C6_2 C5_2 C9_2 C10_2 143.9(11) . . . . ?
C4_2 C5_2 C9_2 C10_2 -39.0(14) . . . . ?
C6_2 C5_2 C9_2 C14_2 -37.9(15) . . . . ?
C4_2 C5_2 C9_2 C14_2 139.3(11) . . . . ?
C14_2 C9_2 C10_2 C11_2 0.0 . . . . ?
C5_2 C9_2 C10_2 C11_2 178.3(7) . . . . ?
C9_2 C10_2 C11_2 C12_2 0.0 . . . . ?
C9_2 C10_2 C11_2 C15_2 -178.7(8) . . . . ?
C10_2 C11_2 C12_2 C13_2 0.0 . . . . ?
C15_2 C11_2 C12_2 C13_2 178.7(9) . . . . ?
C11_2 C12_2 C13_2 C14_2 0.0 . . . . ?
C11_2 C12_2 C13_2 C16_2 -177.7(9) . . . . ?
C12_2 C13_2 C14_2 C9_2 0.0 . . . . ?
C16_2 C13_2 C14_2 C9_2 177.7(9) . . . . ?
C10_2 C9_2 C14_2 C13_2 0.0 . . . . ?
C5_2 C9_2 C14_2 C13_2 -178.2(7) . . . . ?
C10_2 C11_2 C15_2 O6_2 -166.6(8) . . . . ?
C12_2 C11_2 C15_2 O6_2 14.8(14) . . . . ?
C10_2 C11_2 C15_2 O5_2 16.8(12) . . . . ?
C12_2 C11_2 C15_2 O5_2 -161.9(8) . . . . ?
C14_2 C13_2 C16_2 O8_2 -11.2(13) . . . . ?
C12_2 C13_2 C16_2 O8_2 166.5(8) . . . . ?
C14_2 C13_2 C16_2 O7_2 168.4(7) . . . . ?
C12_2 C13_2 C16_2 O7_2 -13.9(13) . . . . ?
O2_2 C1_2 O1_2 Cu10 12(2) . . . . ?
C2_2 C1_2 O1_2 Cu10 -160.6(8) . . . . ?
O1_2 C1_2 O2_2 Cu4 -10(2) . . . 5 ?
C2_2 C1_2 O2_2 Cu4 162.2(8) . . . 5 ?
O4_2 C8_2 O3_2 Cu9 -7(2) . . . . ?
C7_2 C8_2 O3_2 Cu9 174.2(8) . . . . ?
O3_2 C8_2 O4_2 Cu8 20(2) . . . . ?
C7_2 C8_2 O4_2 Cu8 -161.2(8) . . . . ?
O6_2 C15_2 O5_2 Cu2 4.1(18) . . . . ?
C11_2 C15_2 O5_2 Cu2 -179.5(6) . . . . ?
O5_2 C15_2 O6_2 Cu1 -4.4(18) . . . . ?
C11_2 C15_2 O6_2 Cu1 179.3(6) . . . . ?
O8_2 C16_2 O7_2 Cu7 5.4(17) . . . 13_656 ?
C13_2 C16_2 O7_2 Cu7 -174.2(6) . . . 13_656 ?
O7_2 C16_2 O8_2 Cu7 -1.6(16) . . . . ?
C13_2 C16_2 O8_2 Cu7 178.0(7) . . . . ?
